data_7037280
loop_
_publ_author_name
'Riley, Laura E.'
'Chan, Antony P. Y.'
'Taylor, James'
'Man, Wing Y.'
'Ellis, David'
'Rosair, Georgina M.'
'Welch, Alan J.'
'Sivaev, Igor B.'

_publ_section_title
;
 Unprecedented flexibility of the 1,1'-bis(o-carborane) ligand:
 catalytically-active species stabilised by B-agostic B-H&#x21C0;Ru
 interactions.
;
_journal_issue 3
_journal_name_full 'Dalton transactions (Cambridge, England : 2003)'
_journal_page_first 1127
_journal_page_last 1137
_journal_paper_doi 10.1039/c5dt03417e
_journal_volume 45
_journal_year 2016
_chemical_formula_moiety 'C30 H44 B20 P2 Ru, C H2 Cl2'
_chemical_formula_sum 'C31 H46 B20 Cl2 P2 Ru'
_chemical_formula_weight 868.79
_space_group_crystal_system triclinic
_space_group_IT_number 2
_space_group_name_Hall '-P 1'
_space_group_name_H-M_alt 'P -1'
_symmetry_space_group_name_Hall '-P 1'
_symmetry_space_group_name_H-M 'P -1'
_atom_sites_solution_hydrogens mixed
_atom_sites_solution_primary direct
_audit_creation_date 2015-10-15
_audit_creation_method
;
Olex2 1.2
(compiled 2015.01.26 svn.r3150 for OlexSys, GUI svn.r4998)
;
_audit_update_record
;
2015-10-15 deposited with the CCDC.
2015-11-13 downloaded from the CCDC.
;
_cell_angle_alpha 79.065(7)
_cell_angle_beta 74.204(7)
_cell_angle_gamma 71.267(7)
_cell_formula_units_Z 2
_cell_length_a 10.6782(14)
_cell_length_b 12.1648(17)
_cell_length_c 17.624(2)
_cell_measurement_reflns_used 9470
_cell_measurement_temperature 100.0(2)
_cell_measurement_theta_max 29.813
_cell_measurement_theta_min 2.277
_cell_volume 2073.0(5)
_computing_cell_refinement 'SAINT v7.68A (Bruker, 2009)'
_computing_data_reduction 'SAINT v7.68A (Bruker, 2009)'
_computing_molecular_graphics 'Olex2 (Dolomanov et al., 2009)'
_computing_publication_material 'Olex2 (Dolomanov et al., 2009)'
_computing_structure_refinement 'XL (Sheldrick, 2008)'
_computing_structure_solution 'XT (Sheldrick, 2015)'
_diffrn_ambient_temperature 100.0(2)
_diffrn_detector_area_resol_mean 8
_diffrn_measured_fraction_theta_full 0.990
_diffrn_measured_fraction_theta_max 0.973
_diffrn_measurement_device_type 'Bruker APEX-II CCD'
_diffrn_measurement_method '\f and \w scans'
_diffrn_radiation_monochromator graphite
_diffrn_radiation_type MoK\a
_diffrn_radiation_wavelength 0.71073
_diffrn_reflns_av_R_equivalents 0.0564
_diffrn_reflns_av_unetI/netI 0.0661
_diffrn_reflns_laue_measured_fraction_full 0.990
_diffrn_reflns_laue_measured_fraction_max 0.973
_diffrn_reflns_limit_h_max 15
_diffrn_reflns_limit_h_min -15
_diffrn_reflns_limit_k_max 17
_diffrn_reflns_limit_k_min -14
_diffrn_reflns_limit_l_max 25
_diffrn_reflns_limit_l_min -25
_diffrn_reflns_number 46792
_diffrn_reflns_point_group_measured_fraction_full 0.990
_diffrn_reflns_point_group_measured_fraction_max 0.973
_diffrn_reflns_theta_full 26.000
_diffrn_reflns_theta_max 30.931
_diffrn_reflns_theta_min 2.311
_diffrn_source 'sealed tube'
_diffrn_standards_number 0
_exptl_absorpt_coefficient_mu 0.611
_exptl_absorpt_correction_T_max 0.7462
_exptl_absorpt_correction_T_min 0.6945
_exptl_absorpt_correction_type multi-scan
_exptl_absorpt_process_details
;
SADABS-2008/1 (Bruker,2008) was used for absorption correction.
wR2(int) was 0.0729 before and 0.0558 after correction.
The Ratio of minimum to maximum transmission is 0.9307.
The \l/2 correction factor is 0.0015.
;
_exptl_crystal_colour yellow
_exptl_crystal_colour_primary yellow
_exptl_crystal_density_diffrn 1.392
_exptl_crystal_description BLOCK
_exptl_crystal_F_000 880
_exptl_crystal_size_max 0.34
_exptl_crystal_size_mid 0.2
_exptl_crystal_size_min 0.18
_refine_diff_density_max 0.617
_refine_diff_density_min -0.678
_refine_diff_density_rms 0.103
_refine_ls_extinction_method none
_refine_ls_goodness_of_fit_ref 1.059
_refine_ls_hydrogen_treatment mixed
_refine_ls_matrix_type full
_refine_ls_number_parameters 562
_refine_ls_number_reflns 12793
_refine_ls_number_restraints 0
_refine_ls_restrained_S_all 1.059
_refine_ls_R_factor_all 0.0554
_refine_ls_R_factor_gt 0.0382
_refine_ls_shift/su_max 0.002
_refine_ls_shift/su_mean 0.000
_refine_ls_structure_factor_coef Fsqd
_refine_ls_weighting_details 'w=1/[\s^2^(Fo^2^)+(0.0310P)^2^+0.1445P] where P=(Fo^2^+2Fc^2^)/3'
_refine_ls_weighting_scheme calc
_refine_ls_wR_factor_gt 0.0771
_refine_ls_wR_factor_ref 0.0835
_reflns_Friedel_coverage 0.000
_reflns_number_gt 10032
_reflns_number_total 12793
_reflns_threshold_expression 'I > 2\s(I)'
_cod_data_source_file c5dt03417e2.cif
_cod_data_source_block 5326
_cod_depositor_comments 'Adding full bibliography for 7037273--7037280.cif.'
_cod_database_code 7037280
_shelx_space_group_comment
;
The symmetry employed for this shelxl refinement is uniquely defined
by the following loop, which should always be used as a source of
symmetry information in preference to the above space-group names.
They are only intended as comments.
;
_shelx_estimated_absorpt_t_max 0.898
_shelx_estimated_absorpt_t_min 0.819
_olex2_refinement_description
;
1. Fixed Uiso
 At 1.2 times of:
  All B(H) groups, All C(H) groups, All C(H,H) groups
2.a Secondary CH2 refined with riding coordinates:
 C101(H10A,H10B), C201(H20B,H20A), C1S(H1SA,H1SB)
2.b Aromatic/amide H refined with riding coordinates:
 C112(H112), C113(H113), C114(H114), C115(H115), C116(H116), C122(H122),
 C123(H123), C124(H124), C125(H125), C126(H126), C212(H212), C213(H213),
 C214(H214), C215(H215), C216(H216), C222(H222), C223(H223), C224(H224),
 C225(H225), C226(H226)
2.c Boron cage BH refined with riding coordinates:
 B9'(H9')
;
_shelx_shelxl_version_number 2014/7
_olex2_submission_special_instructions 'No special instructions were received'

loop_
_space_group_symop_operation_xyz
'x, y, z'
'-x, -y, -z'

loop_
_atom_site_label
_atom_site_type_symbol
_atom_site_fract_x
_atom_site_fract_y
_atom_site_fract_z
_atom_site_U_iso_or_equiv
_atom_site_adp_type
_atom_site_occupancy
_atom_site_site_symmetry_order
_atom_site_calc_flag
_atom_site_refinement_flags_posn
Ru1 Ru 0.67185(2) 0.71953(2) 0.75307(2) 0.00955(4) Uani 1 1 d .
P1 P 0.75587(5) 0.52450(4) 0.73673(3) 0.01135(10) Uani 1 1 d .
C1 C 0.72287(18) 0.92201(16) 0.80818(10) 0.0111(4) Uani 1 1 d .
P2 P 0.47445(5) 0.67487(4) 0.79770(3) 0.01101(10) Uani 1 1 d .
C2 C 0.61777(18) 0.90511(16) 0.75509(10) 0.0108(4) Uani 1 1 d .
B3 B 0.7870(2) 0.86958(19) 0.71583(12) 0.0123(4) Uani 1 1 d .
H3 H 0.836(2) 0.7707(18) 0.7142(12) 0.015 Uiso 1 1 d R
B4 B 0.8562(2) 0.9672(2) 0.74632(13) 0.0131(4) Uani 1 1 d .
H4 H 0.954(2) 0.9366(18) 0.7630(12) 0.016 Uiso 1 1 d R
B5 B 0.7140(2) 1.06365(19) 0.80694(13) 0.0132(4) Uani 1 1 d .
H5 H 0.724(2) 1.0949(18) 0.8595(12) 0.016 Uiso 1 1 d R
B6 B 0.5641(2) 1.01937(19) 0.81334(13) 0.0124(4) Uani 1 1 d .
H6 H 0.485(2) 1.0174(18) 0.8682(12) 0.015 Uiso 1 1 d R
B7 B 0.6741(2) 0.9506(2) 0.65488(13) 0.0140(4) Uani 1 1 d .
H7 H 0.659(2) 0.9054(19) 0.6125(12) 0.017 Uiso 1 1 d R
B8 B 0.8249(2) 0.9888(2) 0.64832(13) 0.0147(4) Uani 1 1 d .
H8 H 0.910(2) 0.9745(18) 0.5967(12) 0.018 Uiso 1 1 d R
B9 B 0.7754(2) 1.1102(2) 0.70492(13) 0.0146(4) Uani 1 1 d .
H9 H 0.825(2) 1.1792(18) 0.6901(12) 0.017 Uiso 1 1 d R
B10 B 0.5952(2) 1.1424(2) 0.74742(13) 0.0143(4) Uani 1 1 d .
H10 H 0.534(2) 1.2295(19) 0.7578(12) 0.017 Uiso 1 1 d R
B11 B 0.5340(2) 1.04072(19) 0.71655(13) 0.0132(4) Uani 1 1 d .
H11 H 0.430(2) 1.0552(18) 0.7100(12) 0.016 Uiso 1 1 d R
B12 B 0.6631(2) 1.0996(2) 0.64906(13) 0.0158(5) Uani 1 1 d .
H12 H 0.645(2) 1.1642(19) 0.5958(12) 0.019 Uiso 1 1 d R
C101 C 0.64815(19) 0.44524(16) 0.81234(11) 0.0133(4) Uani 1 1 d .
H10A H 0.6625 0.3678 0.7961 0.016 Uiso 1 1 calc R
H10B H 0.6746 0.4328 0.8637 0.016 Uiso 1 1 calc R
C111 C 0.74090(19) 0.49841(16) 0.64052(11) 0.0126(4) Uani 1 1 d .
C112 C 0.8120(2) 0.55196(19) 0.57205(12) 0.0194(4) Uani 1 1 d .
H112 H 0.8689 0.5950 0.5771 0.023 Uiso 1 1 calc R
C113 C 0.7999(2) 0.54260(19) 0.49684(12) 0.0232(5) Uani 1 1 d .
H113 H 0.8500 0.5775 0.4509 0.028 Uiso 1 1 calc R
C114 C 0.7140(2) 0.48185(19) 0.48930(12) 0.0233(5) Uani 1 1 d .
H114 H 0.7036 0.4772 0.4382 0.028 Uiso 1 1 calc R
C115 C 0.6433(2) 0.42795(19) 0.55650(12) 0.0214(4) Uani 1 1 d .
H115 H 0.5859 0.3856 0.5512 0.026 Uiso 1 1 calc R
C116 C 0.6568(2) 0.43612(17) 0.63150(12) 0.0167(4) Uani 1 1 d .
H116 H 0.6084 0.3990 0.6771 0.020 Uiso 1 1 calc R
C121 C 0.93062(19) 0.43788(17) 0.74067(11) 0.0144(4) Uani 1 1 d .
C122 C 1.0318(2) 0.49368(18) 0.72555(12) 0.0181(4) Uani 1 1 d .
H122 H 1.0094 0.5763 0.7142 0.022 Uiso 1 1 calc R
C123 C 1.1662(2) 0.4293(2) 0.72699(12) 0.0219(5) Uani 1 1 d .
H123 H 1.2341 0.4684 0.7168 0.026 Uiso 1 1 calc R
C124 C 1.2003(2) 0.3088(2) 0.74317(13) 0.0245(5) Uani 1 1 d .
H124 H 1.2914 0.2652 0.7443 0.029 Uiso 1 1 calc R
C125 C 1.0998(2) 0.2516(2) 0.75789(13) 0.0251(5) Uani 1 1 d .
H125 H 1.1227 0.1690 0.7687 0.030 Uiso 1 1 calc R
C126 C 0.9664(2) 0.31597(18) 0.75670(12) 0.0198(4) Uani 1 1 d .
H126 H 0.8986 0.2767 0.7669 0.024 Uiso 1 1 calc R
C201 C 0.49637(19) 0.51497(17) 0.82263(12) 0.0161(4) Uani 1 1 d .
H20B H 0.4478 0.4994 0.8782 0.019 Uiso 1 1 calc R
H20A H 0.4557 0.4885 0.7878 0.019 Uiso 1 1 calc R
C211 C 0.38585(19) 0.71690(17) 0.71582(11) 0.0127(4) Uani 1 1 d .
C212 C 0.4579(2) 0.74558(18) 0.63945(11) 0.0163(4) Uani 1 1 d .
H212 H 0.5505 0.7429 0.6312 0.020 Uiso 1 1 calc R
C213 C 0.3959(2) 0.77793(19) 0.57545(12) 0.0203(4) Uani 1 1 d .
H213 H 0.4458 0.7979 0.5240 0.024 Uiso 1 1 calc R
C214 C 0.2600(2) 0.78104(18) 0.58707(12) 0.0185(4) Uani 1 1 d .
H214 H 0.2174 0.8028 0.5435 0.022 Uiso 1 1 calc R
C215 C 0.1877(2) 0.75213(19) 0.66265(12) 0.0196(4) Uani 1 1 d .
H215 H 0.0954 0.7539 0.6706 0.024 Uiso 1 1 calc R
C216 C 0.2494(2) 0.72057(18) 0.72683(12) 0.0180(4) Uani 1 1 d .
H216 H 0.1989 0.7014 0.7783 0.022 Uiso 1 1 calc R
C221 C 0.34361(18) 0.74869(16) 0.87860(11) 0.0121(4) Uani 1 1 d .
C222 C 0.29011(19) 0.69228(17) 0.95104(11) 0.0152(4) Uani 1 1 d .
H222 H 0.3181 0.6094 0.9601 0.018 Uiso 1 1 calc R
C223 C 0.1954(2) 0.75704(18) 1.01045(12) 0.0178(4) Uani 1 1 d .
H223 H 0.1585 0.7178 1.0592 0.021 Uiso 1 1 calc R
C224 C 0.1553(2) 0.87819(18) 0.99845(12) 0.0182(4) Uani 1 1 d .
H224 H 0.0936 0.9218 1.0396 0.022 Uiso 1 1 calc R
C225 C 0.20563(19) 0.93593(18) 0.92576(12) 0.0179(4) Uani 1 1 d .
H225 H 0.1768 1.0188 0.9169 0.021 Uiso 1 1 calc R
C226 C 0.29849(19) 0.87148(17) 0.86610(12) 0.0156(4) Uani 1 1 d .
H226 H 0.3316 0.9110 0.8165 0.019 Uiso 1 1 calc R
C1' C 0.74354(18) 0.82944(16) 0.87841(11) 0.0109(4) Uani 1 1 d .
C2' C 0.61035(19) 0.79223(16) 0.93325(11) 0.0114(4) Uani 1 1 d .
H2' H 0.526(2) 0.8338(18) 0.9225(12) 0.014 Uiso 1 1 d R
B3' B 0.7199(2) 0.69443(18) 0.86030(12) 0.0117(4) Uani 1 1 d .
B4' B 0.8819(2) 0.70999(19) 0.86821(13) 0.0117(4) Uani 1 1 d .
H4' H 0.960(2) 0.7069(18) 0.8126(12) 0.014 Uiso 1 1 d R
B5' B 0.8592(2) 0.81477(19) 0.93347(13) 0.0134(4) Uani 1 1 d .
H5' H 0.917(2) 0.8754(18) 0.9197(12) 0.016 Uiso 1 1 d R
B6' B 0.6811(2) 0.8700(2) 0.97434(12) 0.0127(4) Uani 1 1 d .
H6' H 0.627(2) 0.9604(19) 0.9815(12) 0.015 Uiso 1 1 d R
B7' B 0.6465(2) 0.64678(19) 0.96268(12) 0.0126(4) Uani 1 1 d .
H7' H 0.573(2) 0.6008(18) 0.9713(12) 0.015 Uiso 1 1 d R
B8' B 0.8240(2) 0.5909(2) 0.92283(13) 0.0133(4) Uani 1 1 d .
H8' H 0.872(2) 0.5048(18) 0.9063(12) 0.016 Uiso 1 1 d R
B9' B 0.9096(2) 0.66181(19) 0.96524(13) 0.0134(4) Uani 1 1 d .
H9' H 1.0133 0.6164 0.9763 0.016 Uiso 1 1 calc R
B10' B 0.7841(2) 0.7609(2) 1.03151(13) 0.0149(4) Uani 1 1 d .
H10' H 0.806(2) 0.7851(19) 1.0838(12) 0.018 Uiso 1 1 d R
B11' B 0.6223(2) 0.75029(19) 1.02953(13) 0.0142(4) Uani 1 1 d .
H11' H 0.528(2) 0.7693(18) 1.0731(12) 0.017 Uiso 1 1 d R
B12' B 0.7631(2) 0.62234(19) 1.02458(13) 0.0137(4) Uani 1 1 d .
H12' H 0.763(2) 0.5527(18) 1.0763(12) 0.016 Uiso 1 1 d R
Cl1 Cl 0.98123(6) 0.77448(5) 0.47424(4) 0.03122(14) Uani 1 1 d .
Cl2 Cl 0.71310(6) 0.87348(7) 0.43426(4) 0.03881(16) Uani 1 1 d .
C1S C 0.8659(2) 0.9000(2) 0.43570(15) 0.0315(6) Uani 1 1 d .
H1SA H 0.8445 0.9642 0.4685 0.038 Uiso 1 1 calc R
H1SB H 0.9099 0.9257 0.3810 0.038 Uiso 1 1 calc R

loop_
_atom_site_aniso_label
_atom_site_aniso_U_11
_atom_site_aniso_U_22
_atom_site_aniso_U_33
_atom_site_aniso_U_23
_atom_site_aniso_U_13
_atom_site_aniso_U_12
Ru1 0.00992(8) 0.00994(7) 0.00917(7) -0.00152(5) -0.00209(5) -0.00315(6)
P1 0.0117(2) 0.0113(2) 0.0112(2) -0.00276(18) -0.00272(18) -0.00241(19)
C1 0.0113(9) 0.0141(9) 0.0090(8) -0.0022(7) -0.0031(7) -0.0039(7)
P2 0.0106(2) 0.0115(2) 0.0114(2) -0.00190(18) -0.00229(18) -0.00371(19)
C2 0.0115(9) 0.0134(9) 0.0096(8) 0.0004(7) -0.0062(7) -0.0041(7)
B3 0.0133(10) 0.0142(10) 0.0097(10) -0.0012(8) -0.0019(8) -0.0048(9)
B4 0.0126(10) 0.0153(10) 0.0135(10) -0.0024(8) -0.0021(8) -0.0070(9)
B5 0.0136(11) 0.0110(10) 0.0147(10) -0.0011(8) -0.0023(8) -0.0042(8)
B6 0.0132(10) 0.0098(10) 0.0134(10) -0.0014(8) -0.0030(8) -0.0022(8)
B7 0.0169(11) 0.0162(11) 0.0100(10) -0.0023(8) -0.0026(8) -0.0061(9)
B8 0.0171(11) 0.0144(11) 0.0135(10) -0.0005(8) -0.0031(9) -0.0067(9)
B9 0.0176(11) 0.0132(10) 0.0148(10) -0.0008(8) -0.0035(9) -0.0075(9)
B10 0.0148(11) 0.0125(10) 0.0163(11) -0.0001(8) -0.0049(8) -0.0045(9)
B11 0.0139(11) 0.0114(10) 0.0141(10) 0.0007(8) -0.0057(8) -0.0022(8)
B12 0.0188(12) 0.0168(11) 0.0123(10) 0.0000(9) -0.0042(9) -0.0063(9)
C101 0.0172(10) 0.0106(9) 0.0112(9) -0.0005(7) -0.0033(7) -0.0030(8)
C111 0.0141(9) 0.0110(9) 0.0122(9) -0.0031(7) -0.0044(7) -0.0006(7)
C112 0.0218(11) 0.0233(11) 0.0154(10) -0.0016(8) -0.0033(8) -0.0104(9)
C113 0.0304(12) 0.0252(11) 0.0136(10) -0.0004(9) -0.0028(9) -0.0104(10)
C114 0.0338(13) 0.0230(11) 0.0148(10) -0.0050(8) -0.0090(9) -0.0059(10)
C115 0.0255(11) 0.0195(11) 0.0241(11) -0.0056(9) -0.0104(9) -0.0073(9)
C116 0.0204(10) 0.0155(10) 0.0149(9) -0.0018(8) -0.0035(8) -0.0062(8)
C121 0.0142(9) 0.0169(10) 0.0109(9) -0.0046(7) -0.0022(7) -0.0014(8)
C122 0.0165(10) 0.0178(10) 0.0184(10) -0.0045(8) -0.0023(8) -0.0027(8)
C123 0.0150(10) 0.0301(12) 0.0209(11) -0.0078(9) -0.0042(8) -0.0038(9)
C124 0.0152(10) 0.0304(13) 0.0242(11) -0.0067(10) -0.0088(9) 0.0040(9)
C125 0.0240(12) 0.0177(11) 0.0307(12) -0.0059(9) -0.0115(10) 0.0039(9)
C126 0.0202(11) 0.0173(10) 0.0223(11) -0.0042(8) -0.0082(9) -0.0017(9)
C201 0.0145(10) 0.0139(9) 0.0187(10) -0.0029(8) -0.0007(8) -0.0045(8)
C211 0.0119(9) 0.0135(9) 0.0144(9) -0.0040(7) -0.0047(7) -0.0033(7)
C212 0.0138(10) 0.0226(11) 0.0159(10) -0.0021(8) -0.0046(8) -0.0086(8)
C213 0.0200(11) 0.0268(12) 0.0150(10) -0.0001(8) -0.0038(8) -0.0094(9)
C214 0.0205(11) 0.0195(10) 0.0186(10) -0.0007(8) -0.0119(8) -0.0044(9)
C215 0.0120(10) 0.0261(11) 0.0221(11) -0.0055(9) -0.0048(8) -0.0050(9)
C216 0.0121(10) 0.0259(11) 0.0167(10) -0.0049(8) -0.0027(8) -0.0056(8)
C221 0.0096(9) 0.0142(9) 0.0131(9) -0.0027(7) -0.0031(7) -0.0029(7)
C222 0.0150(10) 0.0136(9) 0.0176(10) -0.0010(8) -0.0048(8) -0.0045(8)
C223 0.0171(10) 0.0216(11) 0.0132(9) -0.0014(8) -0.0028(8) -0.0044(8)
C224 0.0137(10) 0.0230(11) 0.0184(10) -0.0107(8) -0.0020(8) -0.0027(8)
C225 0.0148(10) 0.0145(10) 0.0245(11) -0.0054(8) -0.0036(8) -0.0032(8)
C226 0.0131(9) 0.0153(9) 0.0192(10) -0.0017(8) -0.0036(8) -0.0053(8)
C1' 0.0108(9) 0.0117(9) 0.0102(8) -0.0012(7) -0.0027(7) -0.0031(7)
C2' 0.0106(9) 0.0113(9) 0.0113(9) -0.0014(7) -0.0027(7) -0.0017(7)
B3' 0.0132(10) 0.0114(10) 0.0114(10) -0.0015(8) -0.0016(8) -0.0055(8)
B4' 0.0099(10) 0.0118(10) 0.0131(10) -0.0019(8) -0.0040(8) -0.0012(8)
B5' 0.0152(11) 0.0139(10) 0.0136(10) -0.0011(8) -0.0064(8) -0.0050(9)
B6' 0.0136(11) 0.0146(10) 0.0102(10) -0.0022(8) -0.0039(8) -0.0029(9)
B7' 0.0144(11) 0.0121(10) 0.0109(10) -0.0007(8) -0.0021(8) -0.0041(9)
B8' 0.0148(11) 0.0132(10) 0.0118(10) -0.0004(8) -0.0050(8) -0.0029(9)
B9' 0.0135(11) 0.0138(10) 0.0133(10) -0.0003(8) -0.0067(8) -0.0024(9)
B10' 0.0192(11) 0.0159(11) 0.0114(10) -0.0005(8) -0.0053(9) -0.0064(9)
B11' 0.0173(11) 0.0136(10) 0.0105(10) 0.0000(8) -0.0032(8) -0.0037(9)
B12' 0.0157(11) 0.0139(10) 0.0122(10) -0.0002(8) -0.0046(8) -0.0045(9)
Cl1 0.0288(3) 0.0296(3) 0.0338(3) 0.0032(2) -0.0050(2) -0.0119(3)
Cl2 0.0306(3) 0.0599(5) 0.0333(3) -0.0124(3) -0.0086(3) -0.0176(3)
C1S 0.0300(13) 0.0326(14) 0.0334(13) 0.0046(11) -0.0108(11) -0.0128(11)

loop_
_atom_type_symbol
_atom_type_description
_atom_type_scat_dispersion_real
_atom_type_scat_dispersion_imag
_atom_type_scat_source
C C 0.0033 0.0016 'International Tables Vol C Tables 4.2.6.8 and 6.1.1.4'
H H 0.0000 0.0000 'International Tables Vol C Tables 4.2.6.8 and 6.1.1.4'
B B 0.0013 0.0007 'International Tables Vol C Tables 4.2.6.8 and 6.1.1.4'
Cl Cl 0.1484 0.1585 'International Tables Vol C Tables 4.2.6.8 and 6.1.1.4'
P P 0.1023 0.0942 'International Tables Vol C Tables 4.2.6.8 and 6.1.1.4'
Ru Ru -1.2594 0.8363 'International Tables Vol C Tables 4.2.6.8 and 6.1.1.4'

loop_
_geom_angle_atom_site_label_1
_geom_angle_atom_site_label_2
_geom_angle_atom_site_label_3
_geom_angle
P1 Ru1 B3 129.34(5)
P1 Ru1 H3 101.5(6)
P2 Ru1 P1 82.70(2)
P2 Ru1 B3 147.64(5)
P2 Ru1 H3 175.7(6)
C2 Ru1 P1 171.80(5)
C2 Ru1 P2 104.67(5)
C2 Ru1 B3 43.06(7)
C2 Ru1 H3 71.1(6)
B3 Ru1 H3 28.1(6)
B3' Ru1 P1 93.08(6)
B3' Ru1 P2 96.64(6)
B3' Ru1 C2 89.66(8)
B3' Ru1 B3 87.12(8)
B3' Ru1 H3 84.0(6)
C101 P1 Ru1 108.39(6)
C111 P1 Ru1 110.91(6)
C111 P1 C101 105.34(9)
C121 P1 Ru1 123.46(7)
C121 P1 C101 104.49(9)
C121 P1 C111 102.77(9)
C2 C1 B3 58.46(11)
B4 C1 C2 111.15(14)
B4 C1 B3 63.03(12)
B4 C1 B6 116.50(15)
B5 C1 C2 112.51(15)
B5 C1 B3 114.51(14)
B5 C1 B4 64.10(12)
B5 C1 B6 64.34(12)
B6 C1 C2 60.70(12)
B6 C1 B3 110.86(14)
C1' C1 C2 114.01(14)
C1' C1 B3 114.74(15)
C1' C1 B4 121.26(16)
C1' C1 B5 124.51(16)
C1' C1 B6 117.49(15)
C201 P2 Ru1 113.23(6)
C211 P2 Ru1 107.63(6)
C211 P2 C201 104.35(9)
C221 P2 Ru1 120.34(6)
C221 P2 C201 107.56(9)
C221 P2 C211 102.00(9)
C1 C2 Ru1 103.92(11)
C1 C2 B6 59.50(11)
C1 C2 B7 109.02(14)
B3 C2 Ru1 76.85(10)
B3 C2 C1 61.29(11)
B3 C2 B6 112.25(14)
B3 C2 B7 61.77(12)
B3 C2 B11 112.39(14)
B6 C2 Ru1 146.49(12)
B6 C2 B7 111.97(15)
B7 C2 Ru1 100.80(11)
B11 C2 Ru1 146.74(13)
B11 C2 C1 108.43(14)
B11 C2 B6 61.94(12)
B11 C2 B7 61.52(12)
Ru1 B3 H3 53.2(10)
C1 B3 Ru1 93.49(10)
C1 B3 H3 117.9(10)
C1 B3 B4 57.84(11)
C1 B3 B7 107.37(15)
C1 B3 B8 105.39(15)
C2 B3 Ru1 60.09(9)
C2 B3 C1 60.25(11)
C2 B3 H3 113.2(10)
C2 B3 B4 108.34(15)
C2 B3 B7 60.65(12)
C2 B3 B8 108.65(15)
B4 B3 Ru1 148.33(13)
B4 B3 H3 125.2(10)
B7 B3 Ru1 90.88(11)
B7 B3 H3 121.5(10)
B7 B3 B4 109.35(16)
B7 B3 B8 60.53(13)
B8 B3 Ru1 149.17(14)
B8 B3 H3 130.3(10)
B8 B3 B4 60.44(12)
C1 B4 B3 59.12(11)
C1 B4 H4 118.2(11)
C1 B4 B5 57.24(11)
C1 B4 B8 105.12(15)
C1 B4 B9 103.24(15)
B3 B4 H4 121.7(11)
B3 B4 B5 105.91(15)
B5 B4 H4 119.2(11)
B8 B4 B3 58.82(12)
B8 B4 H4 127.9(11)
B8 B4 B5 107.81(16)
B9 B4 B3 105.41(16)
B9 B4 H4 128.2(11)
B9 B4 B5 59.57(12)
B9 B4 B8 60.01(13)
C1 B5 B4 58.65(11)
C1 B5 H5 120.4(11)
C1 B5 B6 58.55(12)
C1 B5 B9 104.39(15)
C1 B5 B10 104.38(15)
B4 B5 H5 122.0(11)
B4 B5 B6 107.42(15)
B6 B5 H5 118.8(10)
B9 B5 B4 59.66(12)
B9 B5 H5 127.3(11)
B9 B5 B6 107.26(16)
B10 B5 B4 108.21(16)
B10 B5 H5 124.5(11)
B10 B5 B6 59.04(12)
B10 B5 B9 60.69(13)
C1 B6 C2 59.80(11)
C1 B6 B5 57.11(12)
C1 B6 H6 119.5(11)
C1 B6 B10 103.74(14)
C1 B6 B11 105.87(14)
C2 B6 B5 106.03(14)
C2 B6 H6 119.3(11)
C2 B6 B10 105.57(15)
C2 B6 B11 58.37(12)
B5 B6 H6 122.8(11)
B10 B6 B5 59.65(12)
B10 B6 H6 128.5(11)
B10 B6 B11 60.71(12)
B11 B6 B5 108.40(15)
B11 B6 H6 124.0(11)
C2 B7 B3 57.58(11)
C2 B7 H7 116.6(11)
C2 B7 B8 105.74(15)
C2 B7 B11 58.35(11)
C2 B7 B12 106.30(15)
B3 B7 H7 117.6(11)
B3 B7 B8 59.93(12)
B3 B7 B11 106.34(15)
B8 B7 H7 125.4(11)
B11 B7 H7 120.7(11)
B11 B7 B8 110.13(16)
B12 B7 B3 108.32(16)
B12 B7 H7 128.7(11)
B12 B7 B8 61.61(13)
B12 B7 B11 61.32(12)
B3 B8 B4 60.74(12)
B3 B8 B7 59.53(12)
B3 B8 H8 120.9(11)
B3 B8 B9 106.60(15)
B3 B8 B12 105.70(15)
B4 B8 H8 120.0(11)
B4 B8 B12 107.58(15)
B7 B8 B4 108.79(15)
B7 B8 H8 121.9(11)
B7 B8 B9 106.58(15)
B7 B8 B12 58.66(13)
B9 B8 B4 59.62(12)
B9 B8 H8 123.9(11)
B9 B8 B12 59.48(13)
B12 B8 H8 124.7(11)
B4 B9 B8 60.37(13)
B4 B9 H9 121.4(11)
B4 B9 B10 108.23(15)
B4 B9 B12 109.26(16)
B5 B9 B4 60.77(12)
B5 B9 B8 109.06(15)
B5 B9 H9 119.2(11)
B5 B9 B10 59.61(12)
B5 B9 B12 108.47(15)
B8 B9 H9 123.4(11)
B8 B9 B10 108.27(15)
B10 B9 H9 120.4(11)
B12 B9 B8 60.84(13)
B12 B9 H9 122.1(11)
B12 B9 B10 59.80(13)
B5 B10 B9 59.71(12)
B5 B10 H10 120.3(11)
B5 B10 B11 108.95(15)
B5 B10 B12 108.51(16)
B6 B10 B5 61.32(12)
B6 B10 B9 108.28(16)
B6 B10 H10 121.6(11)
B6 B10 B11 59.73(12)
B6 B10 B12 108.45(16)
B9 B10 H10 121.4(11)
B11 B10 B9 107.70(16)
B11 B10 H10 122.5(11)
B12 B10 B9 59.75(13)
B12 B10 H10 121.6(11)
B12 B10 B11 60.31(12)
C2 B11 B6 59.70(12)
C2 B11 B7 60.13(12)
C2 B11 B10 105.70(16)
C2 B11 H11 118.4(11)
C2 B11 B12 105.98(15)
B6 B11 B10 59.56(12)
B6 B11 H11 119.1(11)
B6 B11 B12 107.91(16)
B7 B11 B6 109.05(16)
B7 B11 B10 107.27(16)
B7 B11 H11 120.3(11)
B7 B11 B12 59.15(12)
B10 B11 H11 126.3(11)
B10 B11 B12 59.80(12)
B12 B11 H11 126.6(11)
B7 B12 B8 59.73(13)
B7 B12 B9 107.60(16)
B7 B12 B10 107.64(15)
B7 B12 B11 59.53(12)
B7 B12 H12 123.8(11)
B8 B12 H12 121.4(11)
B9 B12 B8 59.68(13)
B9 B12 B10 60.44(13)
B9 B12 B11 107.92(15)
B9 B12 H12 119.6(11)
B10 B12 B8 107.87(16)
B10 B12 B11 59.89(12)
B10 B12 H12 121.0(11)
B11 B12 B8 107.23(15)
B11 B12 H12 123.8(11)
P1 C101 H10A 109.5
P1 C101 H10B 109.5
H10A C101 H10B 108.1
C201 C101 P1 110.74(13)
C201 C101 H10A 109.5
C201 C101 H10B 109.5
C112 C111 P1 116.95(15)
C116 C111 P1 124.43(14)
C116 C111 C112 118.47(18)
C111 C112 H112 119.6
C113 C112 C111 120.76(19)
C113 C112 H112 119.6
C112 C113 H113 120.1
C114 C113 C112 119.81(19)
C114 C113 H113 120.1
C113 C114 H114 119.9
C115 C114 C113 120.1(2)
C115 C114 H114 119.9
C114 C115 H115 120.0
C114 C115 C116 120.03(19)
C116 C115 H115 120.0
C111 C116 H116 119.6
C115 C116 C111 120.81(18)
C115 C116 H116 119.6
C122 C121 P1 119.74(16)
C122 C121 C126 118.57(19)
C126 C121 P1 121.68(15)
C121 C122 H122 119.6
C121 C122 C123 120.8(2)
C123 C122 H122 119.6
C122 C123 H123 119.9
C124 C123 C122 120.2(2)
C124 C123 H123 119.9
C123 C124 H124 120.2
C123 C124 C125 119.6(2)
C125 C124 H124 120.2
C124 C125 H125 120.0
C126 C125 C124 120.0(2)
C126 C125 H125 120.0
C121 C126 H126 119.6
C125 C126 C121 120.9(2)
C125 C126 H126 119.6
P2 C201 H20B 109.3
P2 C201 H20A 109.3
C101 C201 P2 111.40(13)
C101 C201 H20B 109.3
C101 C201 H20A 109.3
H20B C201 H20A 108.0
C212 C211 P2 118.55(14)
C212 C211 C216 118.72(18)
C216 C211 P2 122.73(15)
C211 C212 H212 119.5
C213 C212 C211 120.92(18)
C213 C212 H212 119.5
C212 C213 H213 120.1
C212 C213 C214 119.87(18)
C214 C213 H213 120.1
C213 C214 H214 120.2
C215 C214 C213 119.68(19)
C215 C214 H214 120.2
C214 C215 H215 119.8
C214 C215 C216 120.47(19)
C216 C215 H215 119.8
C211 C216 H216 119.8
C215 C216 C211 120.34(18)
C215 C216 H216 119.8
C222 C221 P2 124.90(15)
C222 C221 C226 118.62(17)
C226 C221 P2 116.45(14)
C221 C222 H222 119.8
C221 C222 C223 120.48(18)
C223 C222 H222 119.8
C222 C223 H223 119.8
C224 C223 C222 120.35(18)
C224 C223 H223 119.8
C223 C224 H224 120.1
C223 C224 C225 119.89(18)
C225 C224 H224 120.1
C224 C225 H225 120.1
C226 C225 C224 119.79(19)
C226 C225 H225 120.1
C221 C226 H226 119.6
C225 C226 C221 120.81(18)
C225 C226 H226 119.6
C1 C1' C2' 117.40(15)
C1 C1' B3' 109.95(14)
C1 C1' B4' 119.81(15)
C1 C1' B5' 123.54(15)
C1 C1' B6' 119.32(15)
C2' C1' B3' 62.92(11)
C2' C1' B4' 110.22(14)
C2' C1' B5' 110.99(14)
C2' C1' B6' 61.76(11)
B4' C1' B3' 62.62(12)
B4' C1' B5' 63.23(12)
B4' C1' B6' 114.50(15)
B5' C1' B3' 117.00(14)
B5' C1' B6' 62.32(12)
B6' C1' B3' 117.66(14)
C1' C2' H2' 118.1(13)
C1' C2' B3' 64.06(11)
C1' C2' B6' 62.30(12)
C1' C2' B7' 112.03(15)
C1' C2' B11' 112.02(15)
B3' C2' H2' 114.5(13)
B6' C2' H2' 114.6(13)
B6' C2' B3' 119.11(14)
B7' C2' H2' 120.5(13)
B7' C2' B3' 62.50(12)
B7' C2' B6' 115.95(16)
B7' C2' B11' 63.83(13)
B11' C2' H2' 118.9(12)
B11' C2' B3' 117.47(15)
B11' C2' B6' 62.48(12)
C1' B3' Ru1 109.10(12)
C1' B3' B4' 55.16(11)
C2' B3' Ru1 117.48(13)
C2' B3' C1' 53.02(10)
C2' B3' B4' 96.70(14)
C2' B3' B7' 55.43(11)
B4' B3' Ru1 120.88(12)
B7' B3' Ru1 136.72(14)
B7' B3' C1' 97.74(13)
B7' B3' B4' 102.25(15)
B8' B3' Ru1 142.77(14)
B8' B3' C1' 98.88(14)
B8' B3' C2' 98.82(14)
B8' B3' B4' 57.91(12)
B8' B3' B7' 58.71(12)
C1' B4' B3' 62.22(12)
C1' B4' H4' 118.4(11)
C1' B4' B5' 58.72(12)
C1' B4' B8' 105.84(14)
C1' B4' B9' 105.12(14)
B3' B4' H4' 115.1(11)
B5' B4' B3' 112.86(15)
B5' B4' H4' 119.0(11)
B8' B4' B3' 60.12(12)
B8' B4' H4' 125.8(11)
B8' B4' B5' 109.73(15)
B8' B4' B9' 61.33(12)
B9' B4' B3' 111.45(15)
B9' B4' H4' 126.8(11)
B9' B4' B5' 60.16(12)
C1' B5' B4' 58.05(12)
C1' B5' H5' 118.9(11)
C1' B5' B6' 59.59(12)
C1' B5' B9' 103.98(15)
C1' B5' B10' 104.70(15)
B4' B5' H5' 122.3(11)
B6' B5' B4' 108.04(15)
B6' B5' H5' 116.8(11)
B6' B5' B10' 59.37(12)
B9' B5' B4' 59.35(12)
B9' B5' H5' 129.0(11)
B9' B5' B6' 107.96(15)
B9' B5' B10' 60.57(12)
B10' B5' B4' 107.74(15)
B10' B5' H5' 125.4(11)
C1' B6' B5' 58.09(11)
C1' B6' H6' 118.2(11)
C1' B6' B10' 104.33(15)
C1' B6' B11' 103.28(15)
C2' B6' C1' 55.94(11)
C2' B6' B5' 103.00(15)
C2' B6' H6' 117.7(11)
C2' B6' B10' 103.90(15)
C2' B6' B11' 57.92(12)
B5' B6' H6' 125.6(11)
B10' B6' B5' 60.38(12)
B10' B6' H6' 131.9(11)
B10' B6' B11' 60.21(13)
B11' B6' B5' 107.66(15)
B11' B6' H6' 123.9(11)
C2' B7' B3' 62.07(12)
C2' B7' H7' 121.5(11)
C2' B7' B8' 104.82(15)
C2' B7' B11' 58.34(12)
C2' B7' B12' 103.80(15)
B3' B7' H7' 116.8(11)
B8' B7' B3' 60.23(12)
B8' B7' H7' 125.3(11)
B8' B7' B11' 108.47(16)
B8' B7' B12' 60.62(12)
B11' B7' B3' 112.47(15)
B11' B7' H7' 119.5(11)
B12' B7' B3' 110.89(15)
B12' B7' H7' 125.1(11)
B12' B7' B11' 59.50(12)
B3' B8' H8' 117.8(11)
B4' B8' B3' 61.97(12)
B4' B8' B7' 107.06(15)
B4' B8' H8' 120.7(11)
B4' B8' B9' 59.41(12)
B4' B8' B12' 106.49(15)
B7' B8' B3' 61.06(12)
B7' B8' H8' 124.1(11)
B7' B8' B9' 107.08(15)
B7' B8' B12' 59.92(12)
B9' B8' B3' 111.40(15)
B9' B8' H8' 120.9(11)
B12' B8' B3' 111.00(15)
B12' B8' H8' 123.2(11)
B12' B8' B9' 59.16(12)
B4' B9' B5' 60.49(12)
B4' B9' B8' 59.26(12)
B4' B9' H9' 122.1
B4' B9' B10' 108.09(15)
B4' B9' B12' 107.31(15)
B5' B9' B8' 108.35(15)
B5' B9' H9' 121.5
B5' B9' B10' 59.87(12)
B8' B9' H9' 121.4
B10' B9' B8' 108.82(15)
B10' B9' H9' 121.3
B12' B9' B5' 108.00(15)
B12' B9' B8' 60.34(12)
B12' B9' H9' 121.8
B12' B9' B10' 60.28(12)
B5' B10' B9' 59.56(12)
B5' B10' H10' 119.3(11)
B5' B10' B12' 106.90(15)
B6' B10' B5' 60.25(12)
B6' B10' B9' 107.86(15)
B6' B10' H10' 118.9(11)
B6' B10' B11' 60.17(13)
B6' B10' B12' 107.83(16)
B9' B10' H10' 123.0(11)
B11' B10' B5' 107.53(16)
B11' B10' B9' 106.83(16)
B11' B10' H10' 123.4(10)
B11' B10' B12' 59.53(13)
B12' B10' B9' 59.22(12)
B12' B10' H10' 125.6(11)
C2' B11' B6' 59.60(12)
C2' B11' B7' 57.83(12)
C2' B11' B10' 104.73(15)
C2' B11' H11' 115.8(11)
C2' B11' B12' 103.86(15)
B6' B11' B7' 108.60(15)
B6' B11' B10' 59.63(12)
B6' B11' H11' 118.0(11)
B7' B11' H11' 117.5(11)
B10' B11' B7' 108.80(15)
B10' B11' H11' 129.6(11)
B12' B11' B6' 108.33(15)
B12' B11' B7' 60.08(13)
B12' B11' B10' 60.70(13)
B12' B11' H11' 129.6(11)
B7' B12' B8' 59.46(12)
B7' B12' B10' 108.34(16)
B7' B12' H12' 119.5(11)
B8' B12' H12' 123.2(11)
B9' B12' B7' 107.79(15)
B9' B12' B8' 60.50(12)
B9' B12' B10' 60.50(12)
B9' B12' H12' 125.1(10)
B10' B12' B8' 109.12(15)
B10' B12' H12' 121.3(11)
B11' B12' B7' 60.42(13)
B11' B12' B8' 108.28(15)
B11' B12' B9' 108.04(15)
B11' B12' B10' 59.77(13)
B11' B12' H12' 118.3(10)
Cl1 C1S H1SA 109.1
Cl1 C1S H1SB 109.1
Cl2 C1S Cl1 112.50(13)
Cl2 C1S H1SA 109.1
Cl2 C1S H1SB 109.1
H1SA C1S H1SB 107.8

loop_
_geom_bond_atom_site_label_1
_geom_bond_atom_site_label_2
_geom_bond_distance
Ru1 P1 2.2952(6)
Ru1 P2 2.2423(6)
Ru1 C2 2.1479(19)
Ru1 B3 2.413(2)
Ru1 H3 1.96(2)
Ru1 B3' 2.034(2)
P1 C101 1.8491(19)
P1 C111 1.8399(19)
P1 C121 1.838(2)
C1 C2 1.723(3)
C1 B3 1.741(3)
C1 B4 1.717(3)
C1 B5 1.691(3)
C1 B6 1.718(3)
C1 C1' 1.520(3)
P2 C201 1.863(2)
P2 C211 1.842(2)
P2 C221 1.8403(19)
C2 B3 1.692(3)
C2 B6 1.739(3)
C2 B7 1.747(3)
C2 B11 1.715(3)
B3 H3 1.15(2)
B3 B4 1.808(3)
B3 B7 1.766(3)
B3 B8 1.773(3)
B4 H4 1.09(2)
B4 B5 1.809(3)
B4 B8 1.803(3)
B4 B9 1.789(3)
B5 H5 1.11(2)
B5 B6 1.815(3)
B5 B9 1.787(3)
B5 B10 1.786(3)
B6 H6 1.097(19)
B6 B10 1.774(3)
B6 B11 1.777(3)
B7 H7 1.08(2)
B7 B8 1.784(3)
B7 B11 1.771(3)
B7 B12 1.764(3)
B8 H8 1.09(2)
B8 B9 1.796(3)
B8 B12 1.817(3)
B9 H9 1.08(2)
B9 B10 1.805(3)
B9 B12 1.792(3)
B10 H10 1.07(2)
B10 B11 1.795(3)
B10 B12 1.793(3)
B11 H11 1.10(2)
B11 B12 1.802(3)
B12 H12 1.12(2)
C101 H10A 0.9900
C101 H10B 0.9900
C101 C201 1.547(3)
C111 C112 1.406(3)
C111 C116 1.403(3)
C112 H112 0.9500
C112 C113 1.395(3)
C113 H113 0.9500
C113 C114 1.394(3)
C114 H114 0.9500
C114 C115 1.392(3)
C115 H115 0.9500
C115 C116 1.393(3)
C116 H116 0.9500
C121 C122 1.395(3)
C121 C126 1.400(3)
C122 H122 0.9500
C122 C123 1.401(3)
C123 H123 0.9500
C123 C124 1.385(3)
C124 H124 0.9500
C124 C125 1.401(3)
C125 H125 0.9500
C125 C126 1.392(3)
C126 H126 0.9500
C201 H20B 0.9900
C201 H20A 0.9900
C211 C212 1.398(3)
C211 C216 1.404(3)
C212 H212 0.9500
C212 C213 1.392(3)
C213 H213 0.9500
C213 C214 1.398(3)
C214 H214 0.9500
C214 C215 1.390(3)
C215 H215 0.9500
C215 C216 1.393(3)
C216 H216 0.9500
C221 C222 1.396(3)
C221 C226 1.408(3)
C222 H222 0.9500
C222 C223 1.402(3)
C223 H223 0.9500
C223 C224 1.388(3)
C224 H224 0.9500
C224 C225 1.396(3)
C225 H225 0.9500
C225 C226 1.396(3)
C226 H226 0.9500
C1' C2' 1.631(3)
C1' B3' 1.836(3)
C1' B4' 1.703(3)
C1' B5' 1.716(3)
C1' B6' 1.743(3)
C2' H2' 0.93(2)
C2' B3' 1.818(3)
C2' B6' 1.735(3)
C2' B7' 1.694(3)
C2' B11' 1.704(3)
B3' B4' 1.843(3)
B3' B7' 1.825(3)
B3' B8' 1.810(3)
B4' H4' 1.097(19)
B4' B5' 1.792(3)
B4' B8' 1.769(3)
B4' B9' 1.772(3)
B5' H5' 1.06(2)
B5' B6' 1.790(3)
B5' B9' 1.786(3)
B5' B10' 1.792(3)
B6' H6' 1.08(2)
B6' B10' 1.774(3)
B6' B11' 1.783(3)
B7' H7' 1.06(2)
B7' B8' 1.782(3)
B7' B11' 1.797(3)
B7' B12' 1.790(3)
B8' H8' 1.06(2)
B8' B9' 1.806(3)
B8' B12' 1.803(3)
B9' H9' 1.1200
B9' B10' 1.805(3)
B9' B12' 1.781(3)
B10' H10' 1.12(2)
B10' B11' 1.784(3)
B10' B12' 1.801(3)
B11' H11' 1.07(2)
B11' B12' 1.780(3)
B12' H12' 1.12(2)
Cl1 C1S 1.779(2)
Cl2 C1S 1.770(2)
C1S H1SA 0.9900
C1S H1SB 0.9900

loop_
_geom_torsion_atom_site_label_1
_geom_torsion_atom_site_label_2
_geom_torsion_atom_site_label_3
_geom_torsion_atom_site_label_4
_geom_torsion
Ru1 P1 C101 C201 40.61(14)
Ru1 P1 C111 C112 61.65(16)
Ru1 P1 C111 C116 -113.75(16)
Ru1 P1 C121 C122 -23.02(18)
Ru1 P1 C121 C126 158.54(14)
Ru1 P2 C201 C101 3.61(16)
Ru1 P2 C211 C212 12.06(17)
Ru1 P2 C211 C216 -168.37(15)
Ru1 P2 C221 C222 -121.32(16)
Ru1 P2 C221 C226 56.74(17)
Ru1 C2 B3 C1 -114.18(11)
Ru1 C2 B3 B4 -147.53(14)
Ru1 C2 B3 B7 110.11(11)
Ru1 C2 B3 B8 148.36(14)
Ru1 C2 B6 C1 67.4(2)
Ru1 C2 B6 B5 102.3(2)
Ru1 C2 B6 B10 164.50(18)
Ru1 C2 B6 B11 -155.7(2)
Ru1 C2 B7 B3 -68.58(11)
Ru1 C2 B7 B8 -105.86(14)
Ru1 C2 B7 B11 149.89(13)
Ru1 C2 B7 B12 -170.25(13)
Ru1 C2 B11 B6 155.5(2)
Ru1 C2 B11 B7 -64.0(2)
Ru1 C2 B11 B10 -165.19(18)
Ru1 C2 B11 B12 -102.8(2)
Ru1 B3 B4 C1 -28.1(3)
Ru1 B3 B4 B5 -62.4(3)
Ru1 B3 B4 B8 -163.9(3)
Ru1 B3 B4 B9 -124.5(2)
Ru1 B3 B7 C2 54.50(9)
Ru1 B3 B7 B8 -167.86(13)
Ru1 B3 B7 B11 87.99(13)
Ru1 B3 B7 B12 152.53(13)
Ru1 B3 B8 B4 163.5(3)
Ru1 B3 B8 B7 24.2(3)
Ru1 B3 B8 B9 124.0(2)
Ru1 B3 B8 B12 61.8(3)
Ru1 B3' B4' C1' 92.76(15)
Ru1 B3' B4' B5' 123.56(15)
Ru1 B3' B4' B8' -136.05(16)
Ru1 B3' B4' B9' -170.94(13)
Ru1 B3' B7' C2' -94.9(2)
Ru1 B3' B7' B8' 135.5(2)
Ru1 B3' B7' B11' -125.36(19)
Ru1 B3' B7' B12' 170.11(16)
Ru1 B3' B8' B4' 100.1(2)
Ru1 B3' B8' B7' -127.5(2)
Ru1 B3' B8' B9' 134.3(2)
Ru1 B3' B8' B12' -161.80(18)
P1 C101 C201 P2 -27.60(17)
P1 C111 C112 C113 -176.15(17)
P1 C111 C116 C115 174.99(16)
P1 C121 C122 C123 -178.99(15)
P1 C121 C126 C125 178.71(16)
C1 C2 B3 Ru1 114.18(11)
C1 C2 B3 B4 -33.35(13)
C1 C2 B3 B7 -135.71(15)
C1 C2 B3 B8 -97.46(16)
C1 C2 B6 B5 34.83(13)
C1 C2 B6 B10 97.08(15)
C1 C2 B6 B11 136.88(15)
C1 C2 B7 B3 40.38(14)
C1 C2 B7 B8 3.10(19)
C1 C2 B7 B11 -101.15(16)
C1 C2 B7 B12 -61.29(18)
C1 C2 B11 B6 -38.37(13)
C1 C2 B11 B7 102.13(15)
C1 C2 B11 B10 0.93(18)
C1 C2 B11 B12 63.35(17)
C1 B3 B4 B5 -34.32(13)
C1 B3 B4 B8 -135.81(16)
C1 B3 B4 B9 -96.43(15)
C1 B3 B7 C2 -39.44(13)
C1 B3 B7 B8 98.21(16)
C1 B3 B7 B11 -5.95(19)
C1 B3 B7 B12 58.60(18)
C1 B3 B8 B4 37.74(14)
C1 B3 B8 B7 -101.54(16)
C1 B3 B8 B9 -1.74(19)
C1 B3 B8 B12 -63.92(18)
C1 B4 B5 B6 -33.75(14)
C1 B4 B5 B9 -133.93(16)
C1 B4 B5 B10 -96.08(16)
C1 B4 B8 B3 -38.29(14)
C1 B4 B8 B7 -1.9(2)
C1 B4 B8 B9 96.77(16)
C1 B4 B8 B12 60.21(18)
C1 B4 B9 B5 38.48(14)
C1 B4 B9 B8 -99.99(15)
C1 B4 B9 B10 1.10(19)
C1 B4 B9 B12 -62.42(18)
C1 B5 B6 C2 -36.01(13)
C1 B5 B6 B10 -134.95(16)
C1 B5 B6 B11 -97.35(16)
C1 B5 B9 B4 -39.42(14)
C1 B5 B9 B8 -1.9(2)
C1 B5 B9 B10 98.63(16)
C1 B5 B9 B12 62.79(19)
C1 B5 B10 B6 38.56(13)
C1 B5 B10 B9 -98.65(15)
C1 B5 B10 B11 1.25(19)
C1 B5 B10 B12 -62.82(18)
C1 B6 B10 B5 -37.72(14)
C1 B6 B10 B9 0.4(2)
C1 B6 B10 B11 100.69(15)
C1 B6 B10 B12 63.76(18)
C1 B6 B11 C2 37.89(13)
C1 B6 B11 B7 2.18(19)
C1 B6 B11 B10 -97.11(16)
C1 B6 B11 B12 -60.53(18)
C1 C1' C2' B3' 99.59(17)
C1 C1' C2' B6' -110.35(18)
C1 C1' C2' B7' 140.94(16)
C1 C1' C2' B11' -149.52(16)
C1 C1' B3' Ru1 -0.83(17)
C1 C1' B3' C2' -111.36(16)
C1 C1' B3' B4' 114.06(16)
C1 C1' B3' B7' -146.37(15)
C1 C1' B3' B8' 154.25(14)
C1 C1' B4' B3' -98.41(18)
C1 C1' B4' B5' 115.10(18)
C1 C1' B4' B8' -141.12(16)
C1 C1' B4' B9' 154.99(16)
C1 C1' B5' B4' -109.49(19)
C1 C1' B5' B6' 108.40(19)
C1 C1' B5' B9' -148.75(16)
C1 C1' B5' B10' 148.52(17)
C1 C1' B6' C2' 107.30(18)
C1 C1' B6' B5' -114.89(18)
C1 C1' B6' B10' -155.43(16)
C1 C1' B6' B11' 142.39(16)
P2 C211 C212 C213 180.00(16)
P2 C211 C216 C215 -179.50(16)
P2 C221 C222 C223 176.83(15)
P2 C221 C226 C225 -176.05(15)
C2 C1 B3 Ru1 -52.39(9)
C2 C1 B3 B4 141.95(15)
C2 C1 B3 B7 39.63(13)
C2 C1 B3 B8 102.98(16)
C2 C1 B4 B3 -34.28(14)
C2 C1 B4 B5 105.57(16)
C2 C1 B4 B8 3.87(19)
C2 C1 B4 B9 65.94(18)
C2 C1 B5 B4 -103.48(15)
C2 C1 B5 B6 38.11(14)
C2 C1 B5 B9 -63.55(18)
C2 C1 B5 B10 -0.68(18)
C2 C1 B6 B5 -139.17(15)
C2 C1 B6 B10 -100.22(15)
C2 C1 B6 B11 -37.23(13)
C2 C1 C1' C2' -42.6(2)
C2 C1 C1' B3' 26.44(19)
C2 C1 C1' B4' 95.60(19)
C2 C1 C1' B5' 171.54(15)
C2 C1 C1' B6' -113.94(17)
C2 B3 B4 C1 34.32(14)
C2 B3 B4 B5 0.00(19)
C2 B3 B4 B8 -101.49(16)
C2 B3 B4 B9 -62.11(18)
C2 B3 B7 B8 137.65(16)
C2 B3 B7 B11 33.49(14)
C2 B3 B7 B12 98.04(16)
C2 B3 B8 B4 100.98(16)
C2 B3 B8 B7 -38.30(14)
C2 B3 B8 B9 61.50(19)
C2 B3 B8 B12 -0.7(2)
C2 B6 B10 B5 -99.73(16)
C2 B6 B10 B9 -61.57(19)
C2 B6 B10 B11 38.69(14)
C2 B6 B10 B12 1.8(2)
C2 B6 B11 B7 -35.70(14)
C2 B6 B11 B10 -135.00(15)
C2 B6 B11 B12 -98.41(16)
C2 B7 B8 B3 36.22(14)
C2 B7 B8 B4 -0.7(2)
C2 B7 B8 B9 -63.61(19)
C2 B7 B8 B12 -100.32(16)
C2 B7 B11 B6 35.52(14)
C2 B7 B11 B10 98.53(16)
C2 B7 B11 B12 135.47(16)
C2 B7 B12 B8 99.39(16)
C2 B7 B12 B9 62.37(19)
C2 B7 B12 B10 -1.4(2)
C2 B7 B12 B11 -38.46(14)
C2 B11 B12 B7 39.24(14)
C2 B11 B12 B8 1.9(2)
C2 B11 B12 B9 -61.04(19)
C2 B11 B12 B10 -99.15(16)
B3 C1 C2 Ru1 66.24(11)
B3 C1 C2 B6 -145.44(15)
B3 C1 C2 B7 -40.60(14)
B3 C1 C2 B11 -105.97(15)
B3 C1 B4 B5 139.86(16)
B3 C1 B4 B8 38.15(14)
B3 C1 B4 B9 100.22(16)
B3 C1 B5 B4 -39.16(15)
B3 C1 B5 B6 102.42(16)
B3 C1 B5 B9 0.8(2)
B3 C1 B5 B10 63.63(18)
B3 C1 B6 C2 31.15(13)
B3 C1 B6 B5 -108.02(16)
B3 C1 B6 B10 -69.07(18)
B3 C1 B6 B11 -6.08(19)
B3 C1 C1' C2' -107.44(17)
B3 C1 C1' B3' -38.38(19)
B3 C1 C1' B4' 30.8(2)
B3 C1 C1' B5' 106.71(19)
B3 C1 C1' B6' -178.77(15)
B3 C2 B6 C1 -32.51(14)
B3 C2 B6 B5 2.3(2)
B3 C2 B6 B10 64.56(19)
B3 C2 B6 B11 104.37(16)
B3 C2 B7 B8 -37.28(14)
B3 C2 B7 B11 -141.54(16)
B3 C2 B7 B12 -101.67(17)
B3 C2 B11 B6 -104.15(16)
B3 C2 B11 B7 36.35(15)
B3 C2 B11 B10 -64.85(18)
B3 C2 B11 B12 -2.4(2)
B3 B4 B5 C1 35.13(14)
B3 B4 B5 B6 1.38(19)
B3 B4 B5 B9 -98.80(17)
B3 B4 B5 B10 -60.95(18)
B3 B4 B8 B7 36.44(15)
B3 B4 B8 B9 135.07(16)
B3 B4 B8 B12 98.50(16)
B3 B4 B9 B5 99.66(15)
B3 B4 B9 B8 -38.81(14)
B3 B4 B9 B10 62.28(18)
B3 B4 B9 B12 -1.24(19)
B3 B7 B8 B4 -36.96(15)
B3 B7 B8 B9 -99.82(16)
B3 B7 B8 B12 -136.53(16)
B3 B7 B11 C2 -33.17(14)
B3 B7 B11 B6 2.4(2)
B3 B7 B11 B10 65.36(18)
B3 B7 B11 B12 102.30(17)
B3 B7 B12 B8 38.84(14)
B3 B7 B12 B9 1.8(2)
B3 B7 B12 B10 -61.94(19)
B3 B7 B12 B11 -99.01(16)
B3 B8 B9 B4 40.01(14)
B3 B8 B9 B5 2.3(2)
B3 B8 B9 B10 -61.01(19)
B3 B8 B9 B12 -98.74(16)
B3 B8 B12 B7 -38.02(14)
B3 B8 B12 B9 100.30(16)
B3 B8 B12 B10 62.38(19)
B3 B8 B12 B11 -0.8(2)
B4 C1 C2 Ru1 102.32(14)
B4 C1 C2 B3 36.09(15)
B4 C1 C2 B6 -109.36(16)
B4 C1 C2 B7 -4.51(19)
B4 C1 C2 B11 -69.88(18)
B4 C1 B3 Ru1 165.66(13)
B4 C1 B3 C2 -141.95(15)
B4 C1 B3 B7 -102.32(16)
B4 C1 B3 B8 -38.97(14)
B4 C1 B5 B6 141.58(15)
B4 C1 B5 B9 39.92(14)
B4 C1 B5 B10 102.79(16)
B4 C1 B6 C2 100.52(16)
B4 C1 B6 B5 -38.65(15)
B4 C1 B6 B10 0.3(2)
B4 C1 B6 B11 63.30(19)
B4 C1 C1' C2' -179.72(15)
B4 C1 C1' B3' -110.66(17)
B4 C1 C1' B4' -41.5(2)
B4 C1 C1' B5' 34.4(3)
B4 C1 C1' B6' 108.95(19)
B4 B3 B7 C2 -100.67(16)
B4 B3 B7 B8 36.97(14)
B4 B3 B7 B11 -67.18(18)
B4 B3 B7 B12 -2.6(2)
B4 B3 B8 B7 -139.28(16)
B4 B3 B8 B9 -39.48(15)
B4 B3 B8 B12 -101.66(16)
B4 B5 B6 C1 33.79(13)
B4 B5 B6 C2 -2.21(19)
B4 B5 B6 B10 -101.16(16)
B4 B5 B6 B11 -63.56(18)
B4 B5 B9 B8 37.57(15)
B4 B5 B9 B10 138.05(16)
B4 B5 B9 B12 102.22(17)
B4 B5 B10 B6 99.80(16)
B4 B5 B10 B9 -37.40(14)
B4 B5 B10 B11 62.49(18)
B4 B5 B10 B12 -1.6(2)
B4 B8 B9 B5 -37.74(15)
B4 B8 B9 B10 -101.02(16)
B4 B8 B9 B12 -138.76(15)
B4 B8 B12 B7 -101.69(16)
B4 B8 B12 B9 36.63(14)
B4 B8 B12 B10 -1.3(2)
B4 B8 B12 B11 -64.42(19)
B4 B9 B10 B5 37.89(15)
B4 B9 B10 B6 -1.0(2)
B4 B9 B10 B11 -64.13(19)
B4 B9 B10 B12 -102.13(17)
B4 B9 B12 B7 -0.3(2)
B4 B9 B12 B8 -37.38(14)
B4 B9 B12 B10 100.37(16)
B4 B9 B12 B11 62.51(19)
B5 C1 C2 Ru1 172.05(11)
B5 C1 C2 B3 105.81(16)
B5 C1 C2 B6 -39.63(14)
B5 C1 C2 B7 65.21(18)
B5 C1 C2 B11 -0.16(19)
B5 C1 B3 Ru1 -154.74(13)
B5 C1 B3 C2 -102.35(16)
B5 C1 B3 B4 39.60(16)
B5 C1 B3 B7 -62.72(19)
B5 C1 B3 B8 0.6(2)
B5 C1 B4 B3 -139.86(16)
B5 C1 B4 B8 -101.71(16)
B5 C1 B4 B9 -39.64(14)
B5 C1 B6 C2 139.17(15)
B5 C1 B6 B10 38.95(14)
B5 C1 B6 B11 101.95(16)
B5 C1 C1' C2' 102.0(2)
B5 C1 C1' B3' 171.03(15)
B5 C1 C1' B4' -119.82(19)
B5 C1 C1' B5' -43.9(3)
B5 C1 C1' B6' 30.6(2)
B5 B4 B8 B3 -98.17(16)
B5 B4 B8 B7 -61.73(19)
B5 B4 B8 B9 36.90(14)
B5 B4 B8 B12 0.33(19)
B5 B4 B9 B8 -138.47(16)
B5 B4 B9 B10 -37.38(15)
B5 B4 B9 B12 -100.90(16)
B5 B6 B10 B9 38.16(15)
B5 B6 B10 B11 138.41(16)
B5 B6 B10 B12 101.48(17)
B5 B6 B11 C2 97.86(15)
B5 B6 B11 B7 62.16(19)
B5 B6 B11 B10 -37.13(14)
B5 B6 B11 B12 -0.5(2)
B5 B9 B10 B6 -38.88(15)
B5 B9 B10 B11 -102.02(16)
B5 B9 B10 B12 -140.02(16)
B5 B9 B12 B7 -64.95(19)
B5 B9 B12 B8 -102.00(17)
B5 B9 B12 B10 35.75(15)
B5 B9 B12 B11 -2.1(2)
B5 B10 B11 C2 -1.36(19)
B5 B10 B11 B6 38.00(14)
B5 B10 B11 B7 -64.33(19)
B5 B10 B11 B12 -100.99(17)
B5 B10 B12 B7 64.82(19)
B5 B10 B12 B8 1.8(2)
B5 B10 B12 B9 -35.80(14)
B5 B10 B12 B11 101.73(17)
B6 C1 C2 Ru1 -148.32(13)
B6 C1 C2 B3 145.44(15)
B6 C1 C2 B7 104.84(16)
B6 C1 C2 B11 39.47(14)
B6 C1 B3 Ru1 -84.36(13)
B6 C1 B3 C2 -31.96(14)
B6 C1 B3 B4 109.99(16)
B6 C1 B3 B7 7.67(19)
B6 C1 B3 B8 71.02(18)
B6 C1 B4 B3 -101.11(17)
B6 C1 B4 B5 38.74(16)
B6 C1 B4 B8 -62.97(19)
B6 C1 B4 B9 -0.9(2)
B6 C1 B5 B4 -141.58(15)
B6 C1 B5 B9 -101.66(16)
B6 C1 B5 B10 -38.79(14)
B6 C1 C1' C2' 25.5(2)
B6 C1 C1' B3' 94.60(17)
B6 C1 C1' B4' 163.76(16)
B6 C1 C1' B5' -120.31(18)
B6 C1 C1' B6' -45.8(2)
B6 C2 B3 Ru1 146.05(14)
B6 C2 B3 C1 31.87(14)
B6 C2 B3 B4 -1.5(2)
B6 C2 B3 B7 -103.84(16)
B6 C2 B3 B8 -65.59(19)
B6 C2 B7 B3 104.29(16)
B6 C2 B7 B8 67.00(19)
B6 C2 B7 B11 -37.25(15)
B6 C2 B7 B12 2.6(2)
B6 C2 B11 B7 140.49(15)
B6 C2 B11 B10 39.30(14)
B6 C2 B11 B12 101.72(16)
B6 B5 B9 B4 -100.45(16)
B6 B5 B9 B8 -62.89(19)
B6 B5 B9 B10 37.60(14)
B6 B5 B9 B12 1.8(2)
B6 B5 B10 B9 -137.20(16)
B6 B5 B10 B11 -37.31(14)
B6 B5 B10 B12 -101.38(16)
B6 B10 B11 C2 -39.36(14)
B6 B10 B11 B7 -102.34(16)
B6 B10 B11 B12 -138.99(16)
B6 B10 B12 B7 -0.2(2)
B6 B10 B12 B8 -63.27(19)
B6 B10 B12 B9 -100.85(17)
B6 B10 B12 B11 36.68(15)
B6 B11 B12 B7 101.91(17)
B6 B11 B12 B8 64.56(19)
B6 B11 B12 B9 1.6(2)
B6 B11 B12 B10 -36.48(15)
B7 C2 B3 Ru1 -110.11(11)
B7 C2 B3 C1 135.71(15)
B7 C2 B3 B4 102.36(16)
B7 C2 B3 B8 38.25(15)
B7 C2 B6 C1 -99.80(15)
B7 C2 B6 B5 -64.97(18)
B7 C2 B6 B10 -2.7(2)
B7 C2 B6 B11 37.08(15)
B7 C2 B11 B6 -140.49(15)
B7 C2 B11 B10 -101.20(16)
B7 C2 B11 B12 -38.78(14)
B7 B3 B4 C1 98.80(16)
B7 B3 B4 B5 64.48(18)
B7 B3 B4 B8 -37.01(14)
B7 B3 B4 B9 2.37(19)
B7 B3 B8 B4 139.28(16)
B7 B3 B8 B9 99.80(17)
B7 B3 B8 B12 37.61(14)
B7 B8 B9 B4 102.41(16)
B7 B8 B9 B5 64.67(19)
B7 B8 B9 B10 1.4(2)
B7 B8 B9 B12 -36.34(14)
B7 B8 B12 B9 138.32(16)
B7 B8 B12 B10 100.40(16)
B7 B8 B12 B11 37.27(15)
B7 B11 B12 B8 -37.36(15)
B7 B11 B12 B9 -100.28(17)
B7 B11 B12 B10 -138.39(17)
B8 B3 B4 C1 135.81(16)
B8 B3 B4 B5 101.49(16)
B8 B3 B4 B9 39.38(14)
B8 B3 B7 C2 -137.65(16)
B8 B3 B7 B11 -104.16(16)
B8 B3 B7 B12 -39.61(15)
B8 B4 B5 C1 96.84(16)
B8 B4 B5 B6 63.09(18)
B8 B4 B5 B9 -37.09(14)
B8 B4 B5 B10 0.76(19)
B8 B4 B9 B5 138.47(16)
B8 B4 B9 B10 101.09(17)
B8 B4 B9 B12 37.58(14)
B8 B7 B11 C2 -96.52(17)
B8 B7 B11 B6 -60.99(19)
B8 B7 B11 B10 2.0(2)
B8 B7 B11 B12 38.96(15)
B8 B7 B12 B9 -37.03(14)
B8 B7 B12 B10 -100.79(17)
B8 B7 B12 B11 -137.85(16)
B8 B9 B10 B5 101.83(17)
B8 B9 B10 B6 62.9(2)
B8 B9 B10 B11 -0.2(2)
B8 B9 B10 B12 -38.19(15)
B8 B9 B12 B7 37.05(14)
B8 B9 B12 B10 137.75(16)
B8 B9 B12 B11 99.88(16)
B9 B4 B5 C1 133.93(16)
B9 B4 B5 B6 100.18(17)
B9 B4 B5 B10 37.85(14)
B9 B4 B8 B3 -135.07(16)
B9 B4 B8 B7 -98.63(17)
B9 B4 B8 B12 -36.57(14)
B9 B5 B6 C1 96.61(16)
B9 B5 B6 C2 60.60(18)
B9 B5 B6 B10 -38.34(15)
B9 B5 B6 B11 -0.7(2)
B9 B5 B10 B6 137.20(16)
B9 B5 B10 B11 99.89(17)
B9 B5 B10 B12 35.82(15)
B9 B8 B12 B7 -138.32(16)
B9 B8 B12 B10 -37.92(14)
B9 B8 B12 B11 -101.05(16)
B9 B10 B11 C2 61.88(18)
B9 B10 B11 B6 101.24(17)
B9 B10 B11 B7 -1.1(2)
B9 B10 B11 B12 -37.75(15)
B9 B10 B12 B7 100.62(17)
B9 B10 B12 B8 37.58(14)
B9 B10 B12 B11 137.53(16)
B10 B5 B6 C1 134.95(16)
B10 B5 B6 C2 98.95(16)
B10 B5 B6 B11 37.60(15)
B10 B5 B9 B4 -138.05(16)
B10 B5 B9 B8 -100.48(17)
B10 B5 B9 B12 -35.83(15)
B10 B6 B11 C2 135.00(15)
B10 B6 B11 B7 99.29(17)
B10 B6 B11 B12 36.58(15)
B10 B9 B12 B7 -100.70(16)
B10 B9 B12 B8 -137.75(16)
B10 B9 B12 B11 -37.86(15)
B10 B11 B12 B7 138.39(17)
B10 B11 B12 B8 101.04(17)
B10 B11 B12 B9 38.11(15)
B11 C2 B3 Ru1 -146.36(15)
B11 C2 B3 C1 99.46(16)
B11 C2 B3 B4 66.11(19)
B11 C2 B3 B7 -36.25(15)
B11 C2 B3 B8 2.0(2)
B11 C2 B6 C1 -136.88(15)
B11 C2 B6 B5 -102.05(16)
B11 C2 B6 B10 -39.81(14)
B11 C2 B7 B3 141.54(16)
B11 C2 B7 B8 104.26(17)
B11 C2 B7 B12 39.86(15)
B11 B6 B10 B5 -138.41(16)
B11 B6 B10 B9 -100.25(17)
B11 B6 B10 B12 -36.93(15)
B11 B7 B8 B3 97.70(16)
B11 B7 B8 B4 60.7(2)
B11 B7 B8 B9 -2.1(2)
B11 B7 B8 B12 -38.83(15)
B11 B7 B12 B8 137.85(16)
B11 B7 B12 B9 100.83(16)
B11 B7 B12 B10 37.07(15)
B11 B10 B12 B7 -36.91(15)
B11 B10 B12 B8 -99.96(16)
B11 B10 B12 B9 -137.53(16)
B12 B7 B8 B3 136.53(16)
B12 B7 B8 B4 99.58(17)
B12 B7 B8 B9 36.71(15)
B12 B7 B11 C2 -135.47(16)
B12 B7 B11 B6 -99.95(17)
B12 B7 B11 B10 -36.94(15)
B12 B8 B9 B4 138.76(15)
B12 B8 B9 B5 101.01(17)
B12 B8 B9 B10 37.73(14)
B12 B9 B10 B5 140.02(16)
B12 B9 B10 B6 101.14(17)
B12 B9 B10 B11 38.00(15)
B12 B10 B11 C2 99.63(16)
B12 B10 B11 B6 138.99(16)
B12 B10 B11 B7 36.66(15)
C101 P1 C111 C112 178.72(15)
C101 P1 C111 C116 3.32(19)
C101 P1 C121 C122 -147.18(16)
C101 P1 C121 C126 34.38(18)
C111 P1 C101 C201 -78.15(15)
C111 P1 C121 C122 103.02(16)
C111 P1 C121 C126 -75.42(18)
C111 C112 C113 C114 1.5(3)
C112 C111 C116 C115 -0.3(3)
C112 C113 C114 C115 -1.8(3)
C113 C114 C115 C116 1.0(3)
C114 C115 C116 C111 0.1(3)
C116 C111 C112 C113 -0.5(3)
C121 P1 C101 C201 173.93(13)
C121 P1 C111 C112 -72.12(17)
C121 P1 C111 C116 112.48(17)
C121 C122 C123 C124 0.3(3)
C122 C121 C126 C125 0.3(3)
C122 C123 C124 C125 0.2(3)
C123 C124 C125 C126 -0.4(3)
C124 C125 C126 C121 0.2(3)
C126 C121 C122 C123 -0.5(3)
C201 P2 C211 C212 -108.50(16)
C201 P2 C211 C216 71.06(18)
C201 P2 C221 C222 10.3(2)
C201 P2 C221 C226 -171.61(15)
C211 P2 C201 C101 120.36(14)
C211 P2 C221 C222 119.79(17)
C211 P2 C221 C226 -62.16(16)
C211 C212 C213 C214 -0.6(3)
C212 C211 C216 C215 0.1(3)
C212 C213 C214 C215 0.2(3)
C213 C214 C215 C216 0.2(3)
C214 C215 C216 C211 -0.4(3)
C216 C211 C212 C213 0.4(3)
C221 P2 C201 C101 -131.82(14)
C221 P2 C211 C212 139.61(16)
C221 P2 C211 C216 -40.83(18)
C221 C222 C223 C224 -1.0(3)
C222 C221 C226 C225 2.1(3)
C222 C223 C224 C225 2.4(3)
C223 C224 C225 C226 -1.4(3)
C224 C225 C226 C221 -0.8(3)
C226 C221 C222 C223 -1.2(3)
C1' C1 C2 Ru1 -39.08(16)
C1' C1 C2 B3 -105.32(17)
C1' C1 C2 B6 109.24(16)
C1' C1 C2 B7 -145.92(15)
C1' C1 C2 B11 148.71(15)
C1' C1 B3 Ru1 51.66(15)
C1' C1 B3 C2 104.06(16)
C1' C1 B3 B4 -114.00(17)
C1' C1 B3 B7 143.68(16)
C1' C1 B3 B8 -152.96(16)
C1' C1 B4 B3 103.91(18)
C1' C1 B4 B5 -116.23(19)
C1' C1 B4 B8 142.06(17)
C1' C1 B4 B9 -155.87(16)
C1' C1 B5 B4 111.49(19)
C1' C1 B5 B6 -106.93(19)
C1' C1 B5 B9 151.41(17)
C1' C1 B5 B10 -145.72(17)
C1' C1 B6 C2 -103.53(17)
C1' C1 B6 B5 117.29(18)
C1' C1 B6 B10 156.25(16)
C1' C1 B6 B11 -140.76(16)
C1' C2' B3' Ru1 -94.01(14)
C1' C2' B3' B4' 36.05(12)
C1' C2' B3' B7' 136.33(16)
C1' C2' B3' B8' 94.52(14)
C1' C2' B6' B5' -35.81(13)
C1' C2' B6' B10' -98.08(15)
C1' C2' B6' B11' -138.68(15)
C1' C2' B7' B3' -42.05(14)
C1' C2' B7' B8' 1.8(2)
C1' C2' B7' B11' 104.58(17)
C1' C2' B7' B12' 64.53(18)
C1' C2' B11' B6' 39.09(14)
C1' C2' B11' B7' -104.60(16)
C1' C2' B11' B10' -1.4(2)
C1' C2' B11' B12' -64.25(18)
C1' B3' B4' B5' 30.80(14)
C1' B3' B4' B8' 131.19(15)
C1' B3' B4' B9' 96.30(16)
C1' B3' B7' C2' 33.82(12)
C1' B3' B7' B8' -95.73(14)
C1' B3' B7' B11' 3.39(19)
C1' B3' B7' B12' -61.15(17)
C1' B3' B8' B4' -38.69(12)
C1' B3' B8' B7' 93.69(14)
C1' B3' B8' B9' -4.57(17)
C1' B3' B8' B12' 59.36(17)
C1' B4' B5' B6' 33.86(14)
C1' B4' B5' B9' 134.46(15)
C1' B4' B5' B10' 96.57(16)
C1' B4' B8' B3' 43.80(14)
C1' B4' B8' B7' 1.25(19)
C1' B4' B8' B9' -98.85(16)
C1' B4' B8' B12' -61.62(18)
C1' B4' B9' B5' -39.19(14)
C1' B4' B9' B8' 100.05(15)
C1' B4' B9' B10' -1.53(19)
C1' B4' B9' B12' 62.09(18)
C1' B5' B6' C2' 34.83(13)
C1' B5' B6' B10' 133.59(15)
C1' B5' B6' B11' 94.92(16)
C1' B5' B9' B4' 38.61(13)
C1' B5' B9' B8' 2.37(19)
C1' B5' B9' B10' -99.20(16)
C1' B5' B9' B12' -61.50(18)
C1' B5' B10' B6' -40.23(14)
C1' B5' B10' B9' 97.97(16)
C1' B5' B10' B11' -1.6(2)
C1' B5' B10' B12' 61.01(19)
C1' B6' B10' B5' 39.39(13)
C1' B6' B10' B9' 2.25(19)
C1' B6' B10' B11' -97.29(15)
C1' B6' B10' B12' -60.28(18)
C1' B6' B11' C2' -34.20(13)
C1' B6' B11' B7' -2.27(19)
C1' B6' B11' B10' 99.08(15)
C1' B6' B11' B12' 61.44(18)
C2' C1' B3' Ru1 110.53(14)
C2' C1' B3' B4' -134.59(15)
C2' C1' B3' B7' -35.01(13)
C2' C1' B3' B8' -94.39(14)
C2' C1' B4' B3' 42.51(14)
C2' C1' B4' B5' -103.99(16)
C2' C1' B4' B8' -0.20(19)
C2' C1' B4' B9' -64.10(18)
C2' C1' B5' B4' 102.78(16)
C2' C1' B5' B6' -39.33(14)
C2' C1' B5' B9' 63.52(18)
C2' C1' B5' B10' 0.79(19)
C2' C1' B6' B5' 137.80(16)
C2' C1' B6' B10' 97.27(16)
C2' C1' B6' B11' 35.09(14)
C2' B3' B4' C1' -34.95(12)
C2' B3' B4' B5' -4.15(18)
C2' B3' B4' B8' 96.24(14)
C2' B3' B4' B9' 61.35(17)
C2' B3' B7' B8' -129.55(16)
C2' B3' B7' B11' -30.44(14)
C2' B3' B7' B12' -94.97(17)
C2' B3' B8' B4' -92.41(14)
C2' B3' B8' B7' 39.98(13)
C2' B3' B8' B9' -58.29(17)
C2' B3' B8' B12' 5.65(18)
C2' B6' B10' B5' 97.23(15)
C2' B6' B10' B9' 60.10(18)
C2' B6' B10' B11' -39.45(13)
C2' B6' B10' B12' -2.44(19)
C2' B6' B11' B7' 31.93(14)
C2' B6' B11' B10' 133.28(16)
C2' B6' B11' B12' 95.63(16)
C2' B7' B8' B3' -44.80(14)
C2' B7' B8' B4' -1.81(19)
C2' B7' B8' B9' 60.64(18)
C2' B7' B8' B12' 97.72(16)
C2' B7' B11' B6' -32.61(14)
C2' B7' B11' B10' -95.93(16)
C2' B7' B11' B12' -133.51(16)
C2' B7' B12' B8' -99.43(15)
C2' B7' B12' B9' -61.59(18)
C2' B7' B12' B10' 2.41(19)
C2' B7' B12' B11' 39.47(13)
C2' B11' B12' B7' -39.22(14)
C2' B11' B12' B8' -2.6(2)
C2' B11' B12' B9' 61.42(19)
C2' B11' B12' B10' 99.32(16)
B3' C1' C2' B6' 150.06(15)
B3' C1' C2' B7' 41.35(15)
B3' C1' C2' B11' 110.89(16)
B3' C1' B4' B5' -146.50(15)
B3' C1' B4' B8' -42.71(14)
B3' C1' B4' B9' -106.61(15)
B3' C1' B5' B4' 33.38(15)
B3' C1' B5' B6' -108.73(16)
B3' C1' B5' B9' -5.88(19)
B3' C1' B5' B10' -68.61(18)
B3' C1' B6' C2' -30.11(15)
B3' C1' B6' B5' 107.69(17)
B3' C1' B6' B10' 67.16(19)
B3' C1' B6' B11' 5.0(2)
B3' C2' B6' C1' 30.91(15)
B3' C2' B6' B5' -4.9(2)
B3' C2' B6' B10' -67.16(19)
B3' C2' B6' B11' -107.77(18)
B3' C2' B7' B8' 43.82(14)
B3' C2' B7' B11' 146.63(16)
B3' C2' B7' B12' 106.58(15)
B3' C2' B11' B6' 110.34(17)
B3' C2' B11' B7' -33.36(15)
B3' C2' B11' B10' 69.84(19)
B3' C2' B11' B12' 7.0(2)
B3' B4' B5' C1' -32.00(14)
B3' B4' B5' B6' 1.9(2)
B3' B4' B5' B9' 102.46(17)
B3' B4' B5' B10' 64.6(2)
B3' B4' B8' B7' -42.54(14)
B3' B4' B8' B9' -142.65(15)
B3' B4' B8' B12' -105.41(16)
B3' B4' B9' B5' -104.82(16)
B3' B4' B9' B8' 34.41(14)
B3' B4' B9' B10' -67.16(19)
B3' B4' B9' B12' -3.5(2)
B3' B7' B8' B4' 43.00(14)
B3' B7' B8' B9' 105.45(16)
B3' B7' B8' B12' 142.52(16)
B3' B7' B11' C2' 31.72(15)
B3' B7' B11' B6' -0.9(2)
B3' B7' B11' B10' -64.2(2)
B3' B7' B11' B12' -101.79(17)
B3' B7' B12' B8' -34.43(14)
B3' B7' B12' B9' 3.4(2)
B3' B7' B12' B10' 67.41(19)
B3' B7' B12' B11' 104.47(17)
B3' B8' B9' B4' -35.11(14)
B3' B8' B9' B5' 1.7(2)
B3' B8' B9' B10' 65.19(19)
B3' B8' B9' B12' 102.37(17)
B3' B8' B12' B7' 34.78(14)
B3' B8' B12' B9' -103.06(17)
B3' B8' B12' B10' -65.7(2)
B3' B8' B12' B11' -2.2(2)
B4' C1' C2' B3' -42.37(14)
B4' C1' C2' B6' 107.68(16)
B4' C1' C2' B7' -1.0(2)
B4' C1' C2' B11' 68.51(19)
B4' C1' B3' Ru1 -114.88(14)
B4' C1' B3' C2' 134.59(15)
B4' C1' B3' B7' 99.57(15)
B4' C1' B3' B8' 40.19(13)
B4' C1' B5' B6' -142.10(15)
B4' C1' B5' B9' -39.26(13)
B4' C1' B5' B10' -101.99(16)
B4' C1' B6' C2' -100.74(16)
B4' C1' B6' B5' 37.06(15)
B4' C1' B6' B10' -3.5(2)
B4' C1' B6' B11' -65.66(18)
B4' B3' B7' C2' 89.73(15)
B4' B3' B7' B8' -39.82(14)
B4' B3' B7' B11' 59.29(19)
B4' B3' B7' B12' -5.24(19)
B4' B3' B8' B7' 132.39(15)
B4' B3' B8' B9' 34.12(14)
B4' B3' B8' B12' 98.06(17)
B4' B5' B6' C1' -33.24(14)
B4' B5' B6' C2' 1.59(19)
B4' B5' B6' B10' 100.35(16)
B4' B5' B6' B11' 61.69(19)
B4' B5' B9' B8' -36.24(14)
B4' B5' B9' B10' -137.81(16)
B4' B5' B9' B12' -100.11(16)
B4' B5' B10' B6' -100.85(16)
B4' B5' B10' B9' 37.35(14)
B4' B5' B10' B11' -62.24(19)
B4' B5' B10' B12' 0.4(2)
B4' B8' B9' B5' 36.77(14)
B4' B8' B9' B10' 100.31(16)
B4' B8' B9' B12' 137.48(16)
B4' B8' B12' B7' 100.49(16)
B4' B8' B12' B9' -37.35(14)
B4' B8' B12' B10' 0.0(2)
B4' B8' B12' B11' 63.47(19)
B4' B9' B10' B5' -37.94(14)
B4' B9' B10' B6' -0.5(2)
B4' B9' B10' B11' 62.85(18)
B4' B9' B10' B12' 100.02(16)
B4' B9' B12' B7' 0.1(2)
B4' B9' B12' B8' 37.47(14)
B4' B9' B12' B10' -101.33(16)
B4' B9' B12' B11' -63.76(19)
B5' C1' C2' B3' -110.49(16)
B5' C1' C2' B6' 39.57(15)
B5' C1' C2' B7' -69.14(19)
B5' C1' C2' B11' 0.4(2)
B5' C1' B3' Ru1 -148.46(13)
B5' C1' B3' C2' 101.01(16)
B5' C1' B3' B4' -33.58(15)
B5' C1' B3' B7' 65.99(17)
B5' C1' B3' B8' 6.61(18)
B5' C1' B4' B3' 146.50(15)
B5' C1' B4' B8' 103.79(16)
B5' C1' B4' B9' 39.89(14)
B5' C1' B6' C2' -137.80(15)
B5' C1' B6' B10' -40.53(14)
B5' C1' B6' B11' -102.72(16)
B5' B4' B8' B3' 105.66(16)
B5' B4' B8' B7' 63.12(19)
B5' B4' B8' B9' -36.99(15)
B5' B4' B8' B12' 0.2(2)
B5' B4' B9' B8' 139.24(16)
B5' B4' B9' B10' 37.66(14)
B5' B4' B9' B12' 101.28(16)
B5' B6' B10' B9' -37.14(14)
B5' B6' B10' B11' -136.69(16)
B5' B6' B10' B12' -99.67(16)
B5' B6' B11' C2' -94.54(16)
B5' B6' B11' B7' -62.61(19)
B5' B6' B11' B10' 38.74(15)
B5' B6' B11' B12' 1.1(2)
B5' B9' B10' B6' 37.44(15)
B5' B9' B10' B11' 100.79(16)
B5' B9' B10' B12' 137.96(16)
B5' B9' B12' B7' 63.91(19)
B5' B9' B12' B8' 101.29(16)
B5' B9' B12' B10' -37.51(15)
B5' B9' B12' B11' 0.1(2)
B5' B10' B11' C2' 1.8(2)
B5' B10' B11' B6' -38.65(15)
B5' B10' B11' B7' 62.35(19)
B5' B10' B11' B12' 99.67(16)
B5' B10' B12' B7' -63.40(19)
B5' B10' B12' B8' -0.2(2)
B5' B10' B12' B9' 37.11(15)
B5' B10' B12' B11' -100.74(17)
B6' C1' C2' B3' -150.06(15)
B6' C1' C2' B7' -108.71(17)
B6' C1' C2' B11' -39.17(15)
B6' C1' B3' Ru1 140.29(13)
B6' C1' B3' C2' 29.77(15)
B6' C1' B3' B4' -104.82(17)
B6' C1' B3' B7' -5.25(19)
B6' C1' B3' B8' -64.63(18)
B6' C1' B4' B3' 109.79(16)
B6' C1' B4' B5' -36.71(15)
B6' C1' B4' B8' 67.08(19)
B6' C1' B4' B9' 3.2(2)
B6' C1' B5' B4' 142.10(15)
B6' C1' B5' B9' 102.85(15)
B6' C1' B5' B10' 40.12(14)
B6' C2' B3' Ru1 -124.39(15)
B6' C2' B3' C1' -30.38(15)
B6' C2' B3' B4' 5.67(19)
B6' C2' B3' B7' 105.95(18)
B6' C2' B3' B8' 64.13(18)
B6' C2' B7' B3' -110.90(16)
B6' C2' B7' B8' -67.08(19)
B6' C2' B7' B11' 35.74(15)
B6' C2' B7' B12' -4.3(2)
B6' C2' B11' B7' -143.69(16)
B6' C2' B11' B10' -40.50(14)
B6' C2' B11' B12' -103.35(16)
B6' B5' B9' B4' 100.73(16)
B6' B5' B9' B8' 64.49(18)
B6' B5' B9' B10' -37.08(15)
B6' B5' B9' B12' 0.6(2)
B6' B5' B10' B9' 138.20(16)
B6' B5' B10' B11' 38.61(15)
B6' B5' B10' B12' 101.24(17)
B6' B10' B11' C2' 40.49(14)
B6' B10' B11' B7' 101.01(16)
B6' B10' B11' B12' 138.33(16)
B6' B10' B12' B7' 0.1(2)
B6' B10' B12' B8' 63.21(19)
B6' B10' B12' B9' 100.56(16)
B6' B10' B12' B11' -37.29(14)
B6' B11' B12' B7' -101.36(16)
B6' B11' B12' B8' -64.75(19)
B6' B11' B12' B9' -0.7(2)
B6' B11' B12' B10' 37.18(15)
B7' C2' B3' Ru1 129.66(15)
B7' C2' B3' C1' -136.33(16)
B7' C2' B3' B4' -100.28(15)
B7' C2' B3' B8' -41.82(14)
B7' C2' B6' C1' 102.45(16)
B7' C2' B6' B5' 66.63(18)
B7' C2' B6' B10' 4.4(2)
B7' C2' B6' B11' -36.23(15)
B7' C2' B11' B6' 143.69(16)
B7' C2' B11' B10' 103.19(16)
B7' C2' B11' B12' 40.35(14)
B7' B3' B4' C1' -90.96(14)
B7' B3' B4' B5' -60.16(18)
B7' B3' B4' B8' 40.23(13)
B7' B3' B4' B9' 5.35(19)
B7' B3' B8' B4' -132.39(15)
B7' B3' B8' B9' -98.27(17)
B7' B3' B8' B12' -34.33(15)
B7' B8' B9' B4' -100.07(16)
B7' B8' B9' B5' -63.30(18)
B7' B8' B9' B10' 0.2(2)
B7' B8' B9' B12' 37.41(14)
B7' B8' B12' B9' -137.84(16)
B7' B8' B12' B10' -100.49(17)
B7' B8' B12' B11' -37.02(15)
B7' B11' B12' B8' 36.60(14)
B7' B11' B12' B9' 100.64(16)
B7' B11' B12' B10' 138.54(15)
B8' B3' B4' C1' -131.19(15)
B8' B3' B4' B5' -100.39(17)
B8' B3' B4' B9' -34.88(15)
B8' B3' B7' C2' 129.55(16)
B8' B3' B7' B11' 99.11(17)
B8' B3' B7' B12' 34.58(15)
B8' B4' B5' C1' -96.97(16)
B8' B4' B5' B6' -63.11(19)
B8' B4' B5' B9' 37.49(15)
B8' B4' B5' B10' -0.4(2)
B8' B4' B9' B5' -139.24(16)
B8' B4' B9' B10' -101.57(16)
B8' B4' B9' B12' -37.96(14)
B8' B7' B11' C2' 96.36(16)
B8' B7' B11' B6' 63.76(19)
B8' B7' B11' B10' 0.4(2)
B8' B7' B11' B12' -37.15(14)
B8' B7' B12' B9' 37.84(15)
B8' B7' B12' B10' 101.84(16)
B8' B7' B12' B11' 138.90(16)
B8' B9' B10' B5' -100.76(16)
B8' B9' B10' B6' -63.31(19)
B8' B9' B10' B11' 0.0(2)
B8' B9' B10' B12' 37.20(14)
B8' B9' B12' B7' -37.38(15)
B8' B9' B12' B10' -138.80(16)
B8' B9' B12' B11' -101.23(17)
B9' B4' B5' C1' -134.46(15)
B9' B4' B5' B6' -100.60(16)
B9' B4' B5' B10' -37.89(15)
B9' B4' B8' B3' 142.65(15)
B9' B4' B8' B7' 100.11(16)
B9' B4' B8' B12' 37.24(14)
B9' B5' B6' C1' -95.98(16)
B9' B5' B6' C2' -61.15(18)
B9' B5' B6' B10' 37.61(15)
B9' B5' B6' B11' -1.1(2)
B9' B5' B10' B6' -138.20(16)
B9' B5' B10' B11' -99.59(17)
B9' B5' B10' B12' -36.96(15)
B9' B8' B12' B7' 137.84(16)
B9' B8' B12' B10' 37.35(15)
B9' B8' B12' B11' 100.82(17)
B9' B10' B11' C2' -60.81(18)
B9' B10' B11' B6' -101.29(16)
B9' B10' B11' B7' -0.3(2)
B9' B10' B11' B12' 37.03(14)
B9' B10' B12' B7' -100.51(16)
B9' B10' B12' B8' -37.35(15)
B9' B10' B12' B11' -137.85(16)
B10' B5' B6' C1' -133.59(15)
B10' B5' B6' C2' -98.76(16)
B10' B5' B6' B11' -38.66(15)
B10' B5' B9' B4' 137.81(16)
B10' B5' B9' B8' 101.57(16)
B10' B5' B9' B12' 37.70(15)
B10' B6' B11' C2' -133.28(16)
B10' B6' B11' B7' -101.36(17)
B10' B6' B11' B12' -37.65(15)
B10' B9' B12' B7' 101.42(17)
B10' B9' B12' B8' 138.80(16)
B10' B9' B12' B11' 37.57(15)
B10' B11' B12' B7' -138.54(15)
B10' B11' B12' B8' -101.93(16)
B10' B11' B12' B9' -37.90(15)
B11' C2' B3' Ru1 163.46(13)
B11' C2' B3' C1' -102.53(17)
B11' C2' B3' B4' -66.48(18)
B11' C2' B3' B7' 33.80(16)
B11' C2' B3' B8' -8.02(19)
B11' C2' B6' C1' 138.68(15)
B11' C2' B6' B5' 102.86(16)
B11' C2' B6' B10' 40.60(14)
B11' C2' B7' B3' -146.63(16)
B11' C2' B7' B8' -102.82(16)
B11' C2' B7' B12' -40.05(14)
B11' B6' B10' B5' 136.69(16)
B11' B6' B10' B9' 99.55(16)
B11' B6' B10' B12' 37.01(14)
B11' B7' B8' B3' -105.85(16)
B11' B7' B8' B4' -62.86(19)
B11' B7' B8' B9' -0.41(19)
B11' B7' B8' B12' 36.66(14)
B11' B7' B12' B8' -138.90(16)
B11' B7' B12' B9' -101.06(16)
B11' B7' B12' B10' -37.06(14)
B11' B10' B12' B7' 37.35(14)
B11' B10' B12' B8' 100.50(17)
B11' B10' B12' B9' 137.85(16)
B12' B7' B8' B3' -142.52(16)
B12' B7' B8' B4' -99.52(16)
B12' B7' B8' B9' -37.07(14)
B12' B7' B11' C2' 133.51(16)
B12' B7' B11' B6' 100.91(17)
B12' B7' B11' B10' 37.59(14)
B12' B8' B9' B4' -137.48(16)
B12' B8' B9' B5' -100.71(16)
B12' B8' B9' B10' -37.18(14)
B12' B9' B10' B5' -137.96(16)
B12' B9' B10' B6' -100.52(17)
B12' B9' B10' B11' -37.17(14)
B12' B10' B11' C2' -97.84(16)
B12' B10' B11' B6' -138.33(16)
B12' B10' B11' B7' -37.32(14)
